data_7117017
loop_
_publ_author_name
'Eller, Christina'
'Kehr, Gerald'
'Daniliuc, Constantin G.'
'Stephan, Douglas W.'
'Erker, Gerhard'

_publ_section_title
;
 Thiophene synthesis via 1,1-carboboration
;
_journal_coden_ASTM CHCOFS
_journal_issue 33
_journal_name_full
;
 Chemical Communications (Cambridge, United Kingdom)
;
_journal_page_first 7226
_journal_page_last 7229
_journal_paper_doi 10.1039/c5cc01806d
_journal_volume 51
_journal_year 2015
_chemical_formula_sum 'C22 H21 F5 S2'
_chemical_formula_weight 444.51
_space_group_IT_number 14
_symmetry_cell_setting monoclinic
_symmetry_space_group_name_Hall '-P 2ybc'
_symmetry_space_group_name_H-M 'P 1 21/c 1'
_atom_sites_solution_hydrogens geom
_atom_sites_solution_primary direct
_atom_sites_solution_secondary difmap
_audit_creation_method SHELXL-97
_audit_update_record
;
2015-01-22 deposited with the CCDC.
2015-03-19 downloaded from the CCDC.
;
_cell_angle_alpha 90.00
_cell_angle_beta 111.4870(10)
_cell_angle_gamma 90.00
_cell_formula_units_Z 8
_cell_length_a 23.7477(4)
_cell_length_b 10.22830(10)
_cell_length_c 19.1342(3)
_cell_measurement_reflns_used 10011
_cell_measurement_temperature 223(2)
_cell_measurement_theta_max 28.28
_cell_measurement_theta_min 4.08
_cell_volume 4324.66(11)
_computing_cell_refinement 'Collect (Nonius B.V., 1998)'
_computing_data_collection 'Collect (Nonius B.V., 1998)'
_computing_data_reduction 'Denzo-SMN (Otwinowski & Minor, 1997)'
_computing_molecular_graphics 'XP (BrukerAXS, 2000)'
_computing_publication_material 'SHELXL-97 (Sheldrick, 1997)'
_computing_structure_refinement 'SHELXL-97 (Sheldrick, 1997)'
_computing_structure_solution 'SHELXS-97 (Sheldrick, 1990)'
_diffrn_ambient_temperature 223(2)
_diffrn_measured_fraction_theta_full 0.982
_diffrn_measured_fraction_theta_max 0.982
_diffrn_measurement_device_type 'Nonius KappaCCD APEXII'
_diffrn_measurement_method '\w and \f scans'
_diffrn_radiation_monochromator 'Montel mirror'
_diffrn_radiation_source 'rotating anode Nonius FR591'
_diffrn_radiation_type MoK\a
_diffrn_radiation_wavelength 0.71073
_diffrn_reflns_av_R_equivalents 0.045
_diffrn_reflns_av_sigmaI/netI 0.0331
_diffrn_reflns_limit_h_max 28
_diffrn_reflns_limit_h_min -28
_diffrn_reflns_limit_k_max 12
_diffrn_reflns_limit_k_min -11
_diffrn_reflns_limit_l_max 22
_diffrn_reflns_limit_l_min -22
_diffrn_reflns_number 33715
_diffrn_reflns_theta_full 25.00
_diffrn_reflns_theta_max 25.00
_diffrn_reflns_theta_min 4.08
_exptl_absorpt_coefficient_mu 0.294
_exptl_absorpt_correction_T_max 0.9545
_exptl_absorpt_correction_T_min 0.9490
_exptl_absorpt_correction_type multi-scan
_exptl_absorpt_process_details 'Denzo (Otwinowski, Borek, Majewski & Minor, 2003)'
_exptl_crystal_colour colourless
_exptl_crystal_density_diffrn 1.365
_exptl_crystal_density_method 'not measured'
_exptl_crystal_description prism
_exptl_crystal_F_000 1840
_exptl_crystal_size_max 0.18
_exptl_crystal_size_mid 0.18
_exptl_crystal_size_min 0.16
_refine_diff_density_max 0.327
_refine_diff_density_min -0.205
_refine_diff_density_rms 0.038
_refine_ls_extinction_method none
_refine_ls_goodness_of_fit_ref 1.042
_refine_ls_hydrogen_treatment constr
_refine_ls_matrix_type full
_refine_ls_number_parameters 727
_refine_ls_number_reflns 7469
_refine_ls_number_restraints 452
_refine_ls_restrained_S_all 1.095
_refine_ls_R_factor_all 0.0639
_refine_ls_R_factor_gt 0.0490
_refine_ls_shift/su_max 0.001
_refine_ls_shift/su_mean 0.000
_refine_ls_structure_factor_coef Fsqd
_refine_ls_weighting_details 'calc w=1/[\s^2^(Fo^2^)+(0.0445P)^2^+3.1442P] where P=(Fo^2^+2Fc^2^)/3'
_refine_ls_weighting_scheme calc
_refine_ls_wR_factor_gt 0.1136
_refine_ls_wR_factor_ref 0.1259
_reflns_number_gt 5979
_reflns_number_total 7469
_reflns_threshold_expression >2sigma(I)
_cod_data_source_file c5cc01806d2.cif
_cod_data_source_block global
_cod_original_sg_symbol_H-M P21/c
_cod_database_code 7117017

loop_
_symmetry_equiv_pos_as_xyz
'x, y, z'
'-x, y+1/2, -z+1/2'
'-x, -y, -z'
'x, -y-1/2, z-1/2'

loop_
_atom_site_label
_atom_site_type_symbol
_atom_site_fract_x
_atom_site_fract_y
_atom_site_fract_z
_atom_site_U_iso_or_equiv
_atom_site_adp_type
_atom_site_occupancy
_atom_site_symmetry_multiplicity
_atom_site_calc_flag
_atom_site_refinement_flags
_atom_site_disorder_assembly
_atom_site_disorder_group
S1A S 0.36897(3) 0.18396(7) 0.25189(4) 0.05163(19) Uani 1 1 d . . .
C1A C 0.34006(12) 0.2623(3) 0.16653(14) 0.0467(6) Uani 1 1 d . A .
C2A C 0.35780(11) 0.3902(2) 0.17538(13) 0.0426(6) Uani 1 1 d . . .
C3A C 0.39490(11) 0.4242(2) 0.25167(13) 0.0424(6) Uani 1 1 d . B .
C4A C 0.40509(12) 0.3212(3) 0.30027(14) 0.0478(6) Uani 1 1 d . B .
C5A C 0.30206(14) 0.1845(3) 0.09746(15) 0.0566(7) Uani 1 1 d D . .
C6A C 0.2858(5) 0.0547(7) 0.1172(4) 0.130(4) Uani 0.682(9) 1 d PDU A 1
H601 H 0.2629 0.0645 0.1497 0.194 Uiso 0.682(9) 1 calc PR A 1
H602 H 0.3224 0.0052 0.1432 0.194 Uiso 0.682(9) 1 calc PR A 1
H603 H 0.2616 0.0087 0.0718 0.194 Uiso 0.682(9) 1 calc PR A 1
C7A C 0.3351(3) 0.1765(9) 0.0442(4) 0.110(3) Uani 0.682(9) 1 d PDU A 1
H701 H 0.3483 0.2633 0.0363 0.165 Uiso 0.682(9) 1 calc PR A 1
H702 H 0.3084 0.1411 -0.0034 0.165 Uiso 0.682(9) 1 calc PR A 1
H703 H 0.3701 0.1201 0.0652 0.165 Uiso 0.682(9) 1 calc PR A 1
C8A C 0.2429(3) 0.2614(7) 0.0557(4) 0.114(3) Uani 0.682(9) 1 d PDU A 1
H801 H 0.2528 0.3451 0.0392 0.172 Uiso 0.682(9) 1 calc PR A 1
H802 H 0.2213 0.2757 0.0893 0.172 Uiso 0.682(9) 1 calc PR A 1
H803 H 0.2177 0.2116 0.0124 0.172 Uiso 0.682(9) 1 calc PR A 1
C6C C 0.2480(6) 0.125(2) 0.1097(8) 0.108(5) Uani 0.318(9) 1 d PDU A 2
H611 H 0.2610 0.0856 0.1592 0.163 Uiso 0.318(9) 1 calc PR A 2
H612 H 0.2299 0.0588 0.0719 0.163 Uiso 0.318(9) 1 calc PR A 2
H613 H 0.2184 0.1928 0.1060 0.163 Uiso 0.318(9) 1 calc PR A 2
C7C C 0.3407(7) 0.0684(16) 0.0879(10) 0.119(6) Uani 0.318(9) 1 d PDU A 2
H711 H 0.3531 0.0144 0.1327 0.179 Uiso 0.318(9) 1 calc PR A 2
H712 H 0.3762 0.1017 0.0802 0.179 Uiso 0.318(9) 1 calc PR A 2
H713 H 0.3168 0.0164 0.0448 0.179 Uiso 0.318(9) 1 calc PR A 2
C8C C 0.2807(8) 0.2539(12) 0.0250(6) 0.094(5) Uani 0.318(9) 1 d PDU A 2
H811 H 0.2564 0.1952 -0.0143 0.141 Uiso 0.318(9) 1 calc PR A 2
H812 H 0.3153 0.2836 0.0137 0.141 Uiso 0.318(9) 1 calc PR A 2
H813 H 0.2565 0.3285 0.0278 0.141 Uiso 0.318(9) 1 calc PR A 2
C9A C 0.44160(13) 0.3115(3) 0.38447(15) 0.0608(8) Uani 1 1 d D . .
C10A C 0.4273(9) 0.1863(11) 0.4164(6) 0.087(4) Uani 0.56(3) 1 d PDU B 1
H10A H 0.3845 0.1842 0.4084 0.130 Uiso 0.56(3) 1 calc PR B 1
H10B H 0.4509 0.1822 0.4698 0.130 Uiso 0.56(3) 1 calc PR B 1
H10C H 0.4372 0.1121 0.3915 0.130 Uiso 0.56(3) 1 calc PR B 1
C11A C 0.4227(5) 0.4294(12) 0.4242(6) 0.068(3) Uani 0.56(3) 1 d PDU B 1
H11A H 0.4344 0.5110 0.4074 0.102 Uiso 0.56(3) 1 calc PR B 1
H11B H 0.4430 0.4216 0.4782 0.102 Uiso 0.56(3) 1 calc PR B 1
H11C H 0.3793 0.4283 0.4114 0.102 Uiso 0.56(3) 1 calc PR B 1
C12A C 0.5085(5) 0.3253(17) 0.3976(12) 0.073(4) Uani 0.56(3) 1 d PDU B 1
H12A H 0.5205 0.2556 0.3716 0.110 Uiso 0.56(3) 1 calc PR B 1
H12B H 0.5321 0.3200 0.4509 0.110 Uiso 0.56(3) 1 calc PR B 1
H12C H 0.5155 0.4091 0.3785 0.110 Uiso 0.56(3) 1 calc PR B 1
C10C C 0.4496(7) 0.1622(11) 0.4086(9) 0.075(4) Uani 0.44(3) 1 d PDU B 2
H10D H 0.4102 0.1221 0.3963 0.113 Uiso 0.44(3) 1 calc PR B 2
H10E H 0.4720 0.1558 0.4622 0.113 Uiso 0.44(3) 1 calc PR B 2
H10F H 0.4717 0.1173 0.3819 0.113 Uiso 0.44(3) 1 calc PR B 2
C11C C 0.4115(8) 0.379(2) 0.4309(8) 0.087(4) Uani 0.44(3) 1 d PDU B 2
H11D H 0.4062 0.4708 0.4175 0.131 Uiso 0.44(3) 1 calc PR B 2
H11E H 0.4365 0.3704 0.4837 0.131 Uiso 0.44(3) 1 calc PR B 2
H11F H 0.3723 0.3392 0.4216 0.131 Uiso 0.44(3) 1 calc PR B 2
C12C C 0.5072(6) 0.3621(18) 0.4038(14) 0.060(3) Uani 0.44(3) 1 d PDU B 2
H12D H 0.5250 0.3197 0.3714 0.090 Uiso 0.44(3) 1 calc PR B 2
H12E H 0.5311 0.3422 0.4558 0.090 Uiso 0.44(3) 1 calc PR B 2
H12F H 0.5065 0.4559 0.3961 0.090 Uiso 0.44(3) 1 calc PR B 2
C21A C 0.41829(12) 0.5585(3) 0.27098(14) 0.0474(6) Uani 1 1 d D . .
S22A S 0.48244(16) 0.6073(4) 0.2632(3) 0.0649(7) Uani 0.580(5) 1 d PDU C 1
C23A C 0.4731(6) 0.7611(14) 0.2850(9) 0.069(3) Uani 0.580(5) 1 d PDU C 1
H23A H 0.5023 0.8258 0.2895 0.083 Uiso 0.580(5) 1 calc PR C 1
C24A C 0.4225(6) 0.7873(14) 0.2956(7) 0.078(3) Uani 0.580(5) 1 d PDU C 1
H24A H 0.4063 0.8707 0.2971 0.094 Uiso 0.580(5) 1 calc PR C 1
C25A C 0.3941(6) 0.6522(12) 0.3055(9) 0.081(4) Uani 0.580(5) 1 d PDU C 1
H25A H 0.3666 0.6376 0.3297 0.097 Uiso 0.580(5) 1 calc PR C 1
S22C S 0.3788(2) 0.6792(5) 0.2880(3) 0.0798(13) Uani 0.420(5) 1 d PDU C 2
C23C C 0.4390(7) 0.7773(19) 0.3158(10) 0.080(5) Uani 0.420(5) 1 d PDU C 2
H23C H 0.4392 0.8551 0.3420 0.095 Uiso 0.420(5) 1 calc PR C 2
C24C C 0.4867(8) 0.742(2) 0.2997(13) 0.069(5) Uani 0.420(5) 1 d PDU C 2
H24C H 0.5204 0.7935 0.3033 0.082 Uiso 0.420(5) 1 calc PR C 2
C25C C 0.4750(9) 0.599(2) 0.2737(14) 0.083(8) Uani 0.420(5) 1 d PDU C 2
H25C H 0.5025 0.5465 0.2614 0.099 Uiso 0.420(5) 1 calc PR C 2
C31A C 0.34336(11) 0.4922(2) 0.11566(14) 0.0453(6) Uani 1 1 d . . .
C32A C 0.29534(13) 0.5767(3) 0.10237(15) 0.0520(7) Uani 1 1 d . . .
F32A F 0.25788(8) 0.56103(17) 0.14041(10) 0.0697(5) Uani 1 1 d . . .
C33A C 0.28326(15) 0.6772(3) 0.05137(17) 0.0624(8) Uani 1 1 d . . .
F33A F 0.23608(10) 0.75811(18) 0.04066(11) 0.0876(6) Uani 1 1 d . . .
C34A C 0.32008(17) 0.6945(3) 0.01107(16) 0.0654(9) Uani 1 1 d . . .
F34A F 0.30908(11) 0.79291(19) -0.03886(10) 0.0953(7) Uani 1 1 d . . .
C35A C 0.36758(14) 0.6121(3) 0.02120(15) 0.0584(7) Uani 1 1 d . . .
F35A F 0.40263(9) 0.6260(2) -0.01963(9) 0.0808(6) Uani 1 1 d . . .
C36A C 0.37925(12) 0.5136(3) 0.07365(14) 0.0507(6) Uani 1 1 d . . .
F36A F 0.42711(7) 0.43647(18) 0.08385(9) 0.0659(5) Uani 1 1 d . . .
S1B S 0.10757(3) 1.38919(6) 0.37494(4) 0.04861(18) Uani 1 1 d . . .
C1B C 0.14725(11) 1.3203(3) 0.32487(13) 0.0448(6) Uani 1 1 d . D .
C2B C 0.13894(11) 1.1876(2) 0.32275(13) 0.0427(6) Uani 1 1 d . . .
C3B C 0.10061(11) 1.1426(2) 0.36099(13) 0.0424(6) Uani 1 1 d . E .
C4B C 0.07985(11) 1.2427(2) 0.39272(14) 0.0442(6) Uani 1 1 d . E .
C5B C 0.18109(12) 1.4082(3) 0.28874(15) 0.0537(7) Uani 1 1 d D . .
C6B C 0.1479(3) 1.3997(9) 0.2030(3) 0.070(2) Uani 0.676(16) 1 d PDU D 1
H621 H 0.1057 1.4226 0.1902 0.105 Uiso 0.676(16) 1 calc PR D 1
H622 H 0.1508 1.3112 0.1863 0.105 Uiso 0.676(16) 1 calc PR D 1
H623 H 0.1663 1.4598 0.1785 0.105 Uiso 0.676(16) 1 calc PR D 1
C7B C 0.1777(6) 1.5514(6) 0.3096(6) 0.095(3) Uani 0.676(16) 1 d PDU D 1
H721 H 0.1974 1.6056 0.2837 0.142 Uiso 0.676(16) 1 calc PR D 1
H722 H 0.1979 1.5622 0.3634 0.142 Uiso 0.676(16) 1 calc PR D 1
H723 H 0.1356 1.5773 0.2949 0.142 Uiso 0.676(16) 1 calc PR D 1
C8B C 0.2457(3) 1.3651(11) 0.3094(5) 0.086(3) Uani 0.676(16) 1 d PDU D 1
H821 H 0.2466 1.2761 0.2923 0.129 Uiso 0.676(16) 1 calc PR D 1
H822 H 0.2662 1.3690 0.3635 0.129 Uiso 0.676(16) 1 calc PR D 1
H823 H 0.2659 1.4224 0.2856 0.129 Uiso 0.676(16) 1 calc PR D 1
C6D C 0.1403(8) 1.464(2) 0.2162(10) 0.101(6) Uani 0.324(16) 1 d PDU D 2
H631 H 0.1639 1.5134 0.1934 0.151 Uiso 0.324(16) 1 calc PR D 2
H632 H 0.1108 1.5205 0.2249 0.151 Uiso 0.324(16) 1 calc PR D 2
H633 H 0.1194 1.3932 0.1828 0.151 Uiso 0.324(16) 1 calc PR D 2
C7D C 0.2117(9) 1.5213(15) 0.3436(9) 0.080(4) Uani 0.324(16) 1 d PDU D 2
H731 H 0.2319 1.5794 0.3203 0.120 Uiso 0.324(16) 1 calc PR D 2
H732 H 0.2410 1.4855 0.3894 0.120 Uiso 0.324(16) 1 calc PR D 2
H733 H 0.1811 1.5696 0.3554 0.120 Uiso 0.324(16) 1 calc PR D 2
C8D C 0.2354(8) 1.3365(17) 0.2794(13) 0.078(5) Uani 0.324(16) 1 d PDU D 2
H831 H 0.2207 1.2743 0.2384 0.117 Uiso 0.324(16) 1 calc PR D 2
H832 H 0.2582 1.2905 0.3255 0.117 Uiso 0.324(16) 1 calc PR D 2
H833 H 0.2615 1.3998 0.2684 0.117 Uiso 0.324(16) 1 calc PR D 2
C9B C 0.03817(12) 1.2403(3) 0.43780(15) 0.0538(7) Uani 1 1 d D . .
C10B C 0.0225(6) 1.3798(8) 0.4535(8) 0.064(2) Uani 0.62(3) 1 d PDU E 1
H10G H -0.0030 1.3769 0.4830 0.096 Uiso 0.62(3) 1 calc PR E 1
H10H H 0.0012 1.4240 0.4063 0.096 Uiso 0.62(3) 1 calc PR E 1
H10I H 0.0594 1.4270 0.4810 0.096 Uiso 0.62(3) 1 calc PR E 1
C11B C -0.0213(5) 1.1672(15) 0.3977(8) 0.077(3) Uani 0.62(3) 1 d PDU E 1
H11G H -0.0477 1.1775 0.4257 0.116 Uiso 0.62(3) 1 calc PR E 1
H11H H -0.0129 1.0751 0.3943 0.116 Uiso 0.62(3) 1 calc PR E 1
H11I H -0.0409 1.2027 0.3475 0.116 Uiso 0.62(3) 1 calc PR E 1
C12B C 0.0717(6) 1.1740(16) 0.5140(6) 0.079(3) Uani 0.62(3) 1 d PDU E 1
H12G H 0.1095 1.2194 0.5399 0.118 Uiso 0.62(3) 1 calc PR E 1
H12H H 0.0800 1.0836 0.5059 0.118 Uiso 0.62(3) 1 calc PR E 1
H12I H 0.0467 1.1773 0.5443 0.118 Uiso 0.62(3) 1 calc PR E 1
C10D C 0.0392(12) 1.3715(15) 0.4751(14) 0.080(5) Uani 0.38(3) 1 d PDU E 2
H10J H 0.0790 1.3862 0.5131 0.120 Uiso 0.38(3) 1 calc PR E 2
H10K H 0.0092 1.3721 0.4985 0.120 Uiso 0.38(3) 1 calc PR E 2
H10L H 0.0301 1.4403 0.4377 0.120 Uiso 0.38(3) 1 calc PR E 2
C11D C -0.0253(6) 1.212(2) 0.3790(9) 0.072(4) Uani 0.38(3) 1 d PDU E 2
H11J H -0.0545 1.2092 0.4035 0.108 Uiso 0.38(3) 1 calc PR E 2
H11K H -0.0249 1.1279 0.3554 0.108 Uiso 0.38(3) 1 calc PR E 2
H11L H -0.0364 1.2799 0.3411 0.108 Uiso 0.38(3) 1 calc PR E 2
C12D C 0.0542(10) 1.1313(19) 0.4959(12) 0.082(5) Uani 0.38(3) 1 d PDU E 2
H12J H 0.0972 1.1342 0.5256 0.122 Uiso 0.38(3) 1 calc PR E 2
H12K H 0.0442 1.0475 0.4706 0.122 Uiso 0.38(3) 1 calc PR E 2
H12L H 0.0315 1.1426 0.5285 0.122 Uiso 0.38(3) 1 calc PR E 2
C21B C 0.08705(13) 1.0023(3) 0.36383(16) 0.0513(6) Uani 1 1 d D . .
S22B S 0.1320(2) 0.9048(3) 0.4297(3) 0.0858(10) Uani 0.549(5) 1 d PDU F 1
C23B C 0.0995(5) 0.7800(11) 0.4107(6) 0.077(3) Uani 0.549(5) 1 d PDU F 1
H23B H 0.1118 0.7051 0.4410 0.093 Uiso 0.549(5) 1 calc PR F 1
C24B C 0.0509(5) 0.7814(12) 0.3471(6) 0.072(3) Uani 0.549(5) 1 d PDU F 1
H24B H 0.0269 0.7087 0.3247 0.087 Uiso 0.549(5) 1 calc PR F 1
C25B C 0.0404(8) 0.9300(18) 0.3148(9) 0.082(5) Uani 0.549(5) 1 d PDU F 1
H25B H 0.0090 0.9602 0.2716 0.098 Uiso 0.549(5) 1 calc PR F 1
S22D S 0.0316(2) 0.9281(6) 0.2939(4) 0.0768(12) Uani 0.451(5) 1 d PDU F 2
C23D C 0.0323(6) 0.8012(12) 0.3194(7) 0.066(3) Uani 0.451(5) 1 d PDU F 2
H23D H 0.0028 0.7394 0.2933 0.079 Uiso 0.451(5) 1 calc PR F 2
C24D C 0.0783(6) 0.7719(12) 0.3842(7) 0.065(3) Uani 0.451(5) 1 d PDU F 2
H24D H 0.0884 0.6883 0.4055 0.078 Uiso 0.451(5) 1 calc PR F 2
C25D C 0.1134(9) 0.9103(19) 0.4192(12) 0.097(7) Uani 0.451(5) 1 d PDU F 2
H25D H 0.1444 0.9235 0.4662 0.117 Uiso 0.451(5) 1 calc PR F 2
C31B C 0.16597(12) 1.0898(2) 0.28618(14) 0.0452(6) Uani 1 1 d . . .
F32B F 0.08260(7) 1.10073(19) 0.17208(9) 0.0700(5) Uani 1 1 d . . .
C32B C 0.13634(12) 1.0469(3) 0.21351(15) 0.0494(6) Uani 1 1 d . . .
F33B F 0.12978(9) 0.9145(2) 0.10988(10) 0.0846(6) Uani 1 1 d . . .
C33B C 0.15913(14) 0.9510(3) 0.18145(16) 0.0580(7) Uani 1 1 d . . .
F34B F 0.23612(11) 0.7999(2) 0.19229(12) 0.0954(7) Uani 1 1 d . . .
C34B C 0.21282(16) 0.8931(3) 0.22277(18) 0.0645(8) Uani 1 1 d . . .
F35B F 0.29787(11) 0.8793(3) 0.33492(12) 0.1118(9) Uani 1 1 d . . .
C35B C 0.24406(15) 0.9328(3) 0.29476(18) 0.0682(9) Uani 1 1 d . . .
F36B F 0.25182(9) 1.0652(2) 0.39670(9) 0.0875(6) Uani 1 1 d . . .
C36B C 0.22044(13) 1.0292(3) 0.32590(15) 0.0584(7) Uani 1 1 d . . .

loop_
_atom_site_aniso_label
_atom_site_aniso_U_11
_atom_site_aniso_U_22
_atom_site_aniso_U_33
_atom_site_aniso_U_23
_atom_site_aniso_U_13
_atom_site_aniso_U_12
S1A 0.0626(4) 0.0436(4) 0.0522(4) 0.0011(3) 0.0251(3) -0.0039(3)
C1A 0.0515(14) 0.0442(14) 0.0482(14) -0.0066(11) 0.0226(12) -0.0061(12)
C2A 0.0441(13) 0.0416(13) 0.0455(14) -0.0048(11) 0.0205(11) -0.0021(11)
C3A 0.0402(13) 0.0456(14) 0.0434(13) -0.0058(11) 0.0177(11) -0.0027(11)
C4A 0.0486(14) 0.0512(15) 0.0456(14) -0.0018(12) 0.0198(12) -0.0023(12)
C5A 0.0683(18) 0.0511(16) 0.0516(16) -0.0139(13) 0.0233(14) -0.0146(14)
C6A 0.205(8) 0.071(4) 0.083(4) -0.017(3) 0.019(5) -0.073(5)
C7A 0.114(5) 0.147(6) 0.082(4) -0.065(4) 0.050(4) -0.039(5)
C8A 0.078(4) 0.117(5) 0.112(5) -0.057(4) -0.008(4) -0.010(4)
C6C 0.088(8) 0.151(11) 0.087(8) -0.018(8) 0.034(6) -0.052(7)
C7C 0.116(9) 0.104(9) 0.112(9) -0.055(7) 0.012(7) 0.019(7)
C8C 0.123(9) 0.069(7) 0.068(6) -0.015(5) 0.008(6) -0.023(7)
C9A 0.0606(17) 0.073(2) 0.0449(15) 0.0053(14) 0.0144(13) -0.0028(15)
C10A 0.117(8) 0.087(5) 0.055(4) 0.014(4) 0.029(5) -0.015(5)
C11A 0.075(5) 0.088(6) 0.042(4) -0.005(4) 0.021(3) -0.005(4)
C12A 0.066(5) 0.079(7) 0.062(6) 0.004(6) 0.009(4) 0.015(4)
C10C 0.065(6) 0.093(6) 0.057(6) 0.030(5) 0.009(4) -0.015(5)
C11C 0.087(7) 0.128(9) 0.055(5) 0.004(6) 0.036(5) 0.005(6)
C12C 0.054(5) 0.059(6) 0.056(6) 0.000(6) 0.008(4) -0.001(4)
C21A 0.0492(15) 0.0470(15) 0.0459(14) -0.0077(12) 0.0173(12) -0.0030(12)
S22A 0.0603(11) 0.0606(13) 0.0801(14) -0.0063(10) 0.0331(10) -0.0209(9)
C23A 0.074(6) 0.061(5) 0.064(6) -0.007(4) 0.017(5) -0.030(5)
C24A 0.086(6) 0.051(4) 0.084(7) -0.018(4) 0.016(5) -0.001(4)
C25A 0.059(6) 0.049(6) 0.135(8) -0.008(5) 0.035(5) -0.007(4)
S22C 0.067(2) 0.056(2) 0.114(3) -0.030(2) 0.031(2) 0.0053(16)
C23C 0.084(8) 0.060(6) 0.086(9) -0.031(6) 0.020(7) -0.005(6)
C24C 0.065(7) 0.071(7) 0.065(8) -0.007(6) 0.018(6) -0.014(5)
C25C 0.090(10) 0.066(9) 0.095(10) -0.004(6) 0.037(6) -0.005(7)
C31A 0.0483(14) 0.0421(14) 0.0418(13) -0.0044(11) 0.0121(11) -0.0050(12)
C32A 0.0568(16) 0.0441(15) 0.0512(15) -0.0069(12) 0.0152(13) -0.0027(13)
F32A 0.0660(10) 0.0645(11) 0.0833(12) -0.0050(9) 0.0329(10) 0.0090(9)
C33A 0.0719(19) 0.0432(16) 0.0551(17) -0.0064(13) 0.0030(15) 0.0068(15)
F33A 0.0995(14) 0.0582(11) 0.0837(13) -0.0036(10) 0.0083(11) 0.0268(11)
C34A 0.091(2) 0.0456(16) 0.0429(15) 0.0008(13) 0.0045(16) -0.0098(17)
F34A 0.1464(19) 0.0580(11) 0.0619(11) 0.0188(9) 0.0152(12) 0.0003(12)
C35A 0.0703(19) 0.0599(18) 0.0404(14) -0.0015(13) 0.0147(14) -0.0165(16)
F35A 0.0994(14) 0.0923(14) 0.0532(10) 0.0067(9) 0.0311(10) -0.0249(12)
C36A 0.0539(15) 0.0517(16) 0.0413(14) -0.0023(12) 0.0112(12) -0.0052(13)
F36A 0.0628(10) 0.0796(12) 0.0613(10) 0.0091(9) 0.0299(8) 0.0069(9)
S1B 0.0546(4) 0.0395(3) 0.0518(4) -0.0065(3) 0.0194(3) 0.0034(3)
C1B 0.0437(13) 0.0461(15) 0.0407(13) -0.0015(11) 0.0108(11) 0.0038(11)
C2B 0.0405(12) 0.0443(14) 0.0392(13) -0.0043(11) 0.0097(10) 0.0056(11)
C3B 0.0441(13) 0.0394(13) 0.0406(13) -0.0057(11) 0.0117(11) 0.0036(11)
C4B 0.0428(13) 0.0427(14) 0.0444(13) -0.0062(11) 0.0127(11) 0.0035(11)
C5B 0.0543(16) 0.0515(16) 0.0556(16) 0.0004(13) 0.0206(13) -0.0034(13)
C6B 0.073(4) 0.075(4) 0.059(3) 0.020(3) 0.019(3) -0.006(3)
C7B 0.132(6) 0.058(3) 0.118(6) -0.012(4) 0.074(5) -0.027(4)
C8B 0.050(3) 0.116(6) 0.088(5) 0.030(4) 0.021(3) -0.007(4)
C6D 0.092(8) 0.104(10) 0.094(8) 0.036(7) 0.019(6) -0.006(7)
C7D 0.095(8) 0.065(7) 0.083(7) -0.005(6) 0.036(6) -0.021(6)
C8D 0.070(8) 0.072(7) 0.104(10) -0.001(7) 0.046(7) -0.004(6)
C9B 0.0562(16) 0.0534(16) 0.0573(16) -0.0068(13) 0.0271(13) 0.0036(13)
C10B 0.063(5) 0.061(4) 0.075(5) -0.019(3) 0.034(4) 0.006(3)
C11B 0.071(4) 0.088(6) 0.086(5) -0.014(5) 0.044(4) -0.020(4)
C12B 0.087(6) 0.101(6) 0.063(4) 0.011(4) 0.044(4) 0.012(5)
C10D 0.099(10) 0.076(7) 0.082(9) -0.015(6) 0.054(7) 0.005(6)
C11D 0.063(6) 0.085(8) 0.089(7) -0.010(6) 0.052(5) -0.002(5)
C12D 0.090(8) 0.082(8) 0.087(8) 0.008(6) 0.049(6) 0.002(6)
C21B 0.0557(16) 0.0437(15) 0.0598(17) -0.0078(13) 0.0276(14) 0.0006(13)
S22B 0.102(2) 0.0482(12) 0.1010(19) 0.0204(11) 0.0298(17) 0.0172(12)
C23B 0.075(6) 0.054(4) 0.088(6) 0.002(4) 0.011(5) -0.008(4)
C24B 0.064(7) 0.067(5) 0.078(8) -0.012(5) 0.018(5) -0.015(5)
C25B 0.088(8) 0.072(7) 0.082(9) 0.002(6) 0.026(6) 0.008(5)
S22D 0.0661(17) 0.077(2) 0.085(3) -0.0299(18) 0.0257(17) -0.0244(15)
C23D 0.070(7) 0.057(5) 0.069(7) -0.011(5) 0.022(5) -0.019(5)
C24D 0.068(8) 0.040(4) 0.075(8) 0.002(5) 0.012(6) -0.001(5)
C25D 0.097(10) 0.084(9) 0.097(9) -0.002(6) 0.019(6) 0.007(6)
C31B 0.0492(14) 0.0431(14) 0.0455(14) -0.0018(11) 0.0199(12) 0.0047(12)
F32B 0.0543(9) 0.0854(13) 0.0590(10) -0.0174(9) 0.0076(8) 0.0091(9)
C32B 0.0478(14) 0.0502(15) 0.0521(15) -0.0055(12) 0.0207(12) -0.0021(12)
F33B 0.0959(14) 0.0922(14) 0.0665(11) -0.0370(10) 0.0310(10) -0.0094(11)
C33B 0.0719(19) 0.0545(17) 0.0554(16) -0.0138(14) 0.0324(15) -0.0062(15)
F34B 0.1379(19) 0.0715(13) 0.1014(15) -0.0071(11) 0.0728(14) 0.0366(13)
C34B 0.093(2) 0.0465(16) 0.072(2) -0.0007(14) 0.0515(19) 0.0163(16)
F35B 0.1141(17) 0.137(2) 0.0843(14) 0.0210(14) 0.0368(13) 0.0866(16)
C35B 0.073(2) 0.072(2) 0.0653(19) 0.0143(16) 0.0333(16) 0.0365(17)
F36B 0.0782(12) 0.1200(17) 0.0501(10) -0.0062(10) 0.0065(9) 0.0432(12)
C36B 0.0624(17) 0.0655(18) 0.0489(16) 0.0004(14) 0.0222(14) 0.0177(15)

loop_
_atom_type_symbol
_atom_type_description
_atom_type_scat_dispersion_real
_atom_type_scat_dispersion_imag
_atom_type_scat_source
C C 0.0033 0.0016 'International Tables Vol C Tables 4.2.6.8 and 6.1.1.4'
H H 0.0000 0.0000 'International Tables Vol C Tables 4.2.6.8 and 6.1.1.4'
F F 0.0171 0.0103 'International Tables Vol C Tables 4.2.6.8 and 6.1.1.4'
S S 0.1246 0.1234 'International Tables Vol C Tables 4.2.6.8 and 6.1.1.4'

loop_
_geom_angle_atom_site_label_1
_geom_angle_atom_site_label_2
_geom_angle_atom_site_label_3
_geom_angle
_geom_angle_site_symmetry_1
_geom_angle_site_symmetry_3
C1A S1A C4A 94.46(12) . .
C2A C1A C5A 131.7(2) . .
C2A C1A S1A 109.30(19) . .
C5A C1A S1A 119.0(2) . .
C1A C2A C3A 113.7(2) . .
C1A C2A C31A 126.9(2) . .
C3A C2A C31A 119.3(2) . .
C4A C3A C2A 113.1(2) . .
C4A C3A C21A 126.2(2) . .
C2A C3A C21A 120.7(2) . .
C3A C4A C9A 131.1(2) . .
C3A C4A S1A 109.43(19) . .
C9A C4A S1A 119.4(2) . .
C6A C5A C8C 130.2(6) . .
C6A C5A C7A 112.2(5) . .
C8C C5A C7A 58.1(7) . .
C6A C5A C6C 44.0(7) . .
C8C C5A C6C 108.7(9) . .
C7A C5A C6C 140.2(7) . .
C6A C5A C1A 112.1(3) . .
C8C C5A C1A 117.1(5) . .
C7A C5A C1A 109.1(3) . .
C6C C5A C1A 110.0(6) . .
C6A C5A C8A 108.5(5) . .
C8C C5A C8A 48.4(7) . .
C7A C5A C8A 106.1(5) . .
C6C C5A C8A 68.0(8) . .
C1A C5A C8A 108.6(3) . .
C6A C5A C7C 63.9(8) . .
C8C C5A C7C 105.8(9) . .
C7A C5A C7C 53.1(8) . .
C6C C5A C7C 106.4(10) . .
C1A C5A C7C 108.3(5) . .
C8A C5A C7C 142.1(6) . .
C5A C6A H601 109.5 . .
C5A C6A H602 109.5 . .
H601 C6A H602 109.5 . .
C5A C6A H603 109.5 . .
H601 C6A H603 109.5 . .
H602 C6A H603 109.5 . .
C5A C7A H701 109.5 . .
C5A C7A H702 109.5 . .
H701 C7A H702 109.5 . .
C5A C7A H703 109.5 . .
H701 C7A H703 109.5 . .
H702 C7A H703 109.5 . .
C5A C8A H801 109.5 . .
C5A C8A H802 109.5 . .
H801 C8A H802 109.5 . .
C5A C8A H803 109.5 . .
H801 C8A H803 109.5 . .
H802 C8A H803 109.5 . .
C5A C6C H611 109.5 . .
C5A C6C H612 109.5 . .
H611 C6C H612 109.5 . .
C5A C6C H613 109.5 . .
H611 C6C H613 109.5 . .
H612 C6C H613 109.5 . .
C5A C7C H711 109.5 . .
C5A C7C H712 109.5 . .
H711 C7C H712 109.5 . .
C5A C7C H713 109.5 . .
H711 C7C H713 109.5 . .
H712 C7C H713 109.5 . .
C5A C8C H811 109.5 . .
C5A C8C H812 109.5 . .
H811 C8C H812 109.5 . .
C5A C8C H813 109.5 . .
H811 C8C H813 109.5 . .
H812 C8C H813 109.5 . .
C11C C9A C10A 85.6(7) . .
C11C C9A C12A 123.8(9) . .
C10A C9A C12A 112.8(8) . .
C11C C9A C4A 112.7(6) . .
C10A C9A C4A 110.9(5) . .
C12A C9A C4A 108.8(8) . .
C11C C9A C12C 111.2(10) . .
C10A C9A C12C 122.8(10) . .
C12A C9A C12C 14.9(10) . .
C4A C9A C12C 111.2(9) . .
C11C C9A C11A 22.9(7) . .
C10A C9A C11A 107.9(5) . .
C12A C9A C11A 108.3(6) . .
C4A C9A C11A 107.9(4) . .
C12C C9A C11A 93.9(8) . .
C11C C9A C10C 107.7(7) . .
C10A C9A C10C 24.1(5) . .
C12A C9A C10C 92.0(7) . .
C4A C9A C10C 109.3(6) . .
C12C C9A C10C 104.4(8) . .
C11A C9A C10C 128.5(6) . .
C9A C10A H10A 109.5 . .
C9A C10A H10B 109.5 . .
C9A C10A H10C 109.5 . .
C9A C11A H11A 109.5 . .
C9A C11A H11B 109.5 . .
C9A C11A H11C 109.5 . .
C9A C12A H12A 109.5 . .
C9A C12A H12B 109.5 . .
C9A C12A H12C 109.5 . .
C9A C10C H10D 109.5 . .
C9A C10C H10E 109.5 . .
H10D C10C H10E 109.5 . .
C9A C10C H10F 109.5 . .
H10D C10C H10F 109.5 . .
H10E C10C H10F 109.5 . .
C9A C11C H11D 109.5 . .
C9A C11C H11E 109.5 . .
H11D C11C H11E 109.5 . .
C9A C11C H11F 109.5 . .
H11D C11C H11F 109.5 . .
H11E C11C H11F 109.5 . .
C9A C12C H12D 109.5 . .
C9A C12C H12E 109.5 . .
H12D C12C H12E 109.5 . .
C9A C12C H12F 109.5 . .
H12D C12C H12F 109.5 . .
H12E C12C H12F 109.5 . .
C25C C21A C25A 109.6(13) . .
C25C C21A C3A 123.9(10) . .
C25A C21A C3A 124.9(6) . .
C25C C21A S22C 112.4(9) . .
C25A C21A S22C 15.5(7) . .
C3A C21A S22C 123.7(3) . .
C25C C21A S22A 6.8(12) . .
C25A C21A S22A 112.6(6) . .
C3A C21A S22A 122.0(2) . .
S22C C21A S22A 113.5(3) . .
C21A S22A C23A 92.9(5) . .
C24A C23A S22A 116.4(13) . .
C24A C23A H23A 121.8 . .
S22A C23A H23A 121.8 . .
C23A C24A C25A 107.0(13) . .
C23A C24A H24A 126.5 . .
C25A C24A H24A 126.5 . .
C21A C25A C24A 106.0(11) . .
C21A C25A H25A 127.0 . .
C24A C25A H25A 127.0 . .
C21A S22C C23C 91.7(7) . .
C24C C23C S22C 117.8(17) . .
C24C C23C H23C 121.1 . .
S22C C23C H23C 121.1 . .
C23C C24C C25C 105.4(19) . .
C23C C24C H24C 127.3 . .
C25C C24C H24C 127.3 . .
C21A C25C C24C 110.7(16) . .
C21A C25C H25C 124.6 . .
C24C C25C H25C 124.6 . .
C32A C31A C36A 115.9(2) . .
C32A C31A C2A 121.5(2) . .
C36A C31A C2A 122.5(2) . .
F32A C32A C33A 117.7(3) . .
F32A C32A C31A 119.3(2) . .
C33A C32A C31A 123.0(3) . .
F33A C33A C34A 120.1(3) . .
F33A C33A C32A 120.9(3) . .
C34A C33A C32A 119.1(3) . .
F34A C34A C35A 119.9(3) . .
F34A C34A C33A 119.8(3) . .
C35A C34A C33A 120.3(3) . .
F35A C35A C34A 120.6(3) . .
F35A C35A C36A 120.0(3) . .
C34A C35A C36A 119.4(3) . .
F36A C36A C35A 118.1(3) . .
F36A C36A C31A 119.5(2) . .
C35A C36A C31A 122.4(3) . .
C4B S1B C1B 94.62(12) . .
C2B C1B C5B 131.5(2) . .
C2B C1B S1B 108.6(2) . .
C5B C1B S1B 119.76(19) . .
C1B C2B C3B 114.4(2) . .
C1B C2B C31B 126.5(2) . .
C3B C2B C31B 119.1(2) . .
C4B C3B C2B 112.6(2) . .
C4B C3B C21B 126.2(2) . .
C2B C3B C21B 121.1(2) . .
C3B C4B C9B 130.4(2) . .
C3B C4B S1B 109.69(19) . .
C9B C4B S1B 119.86(18) . .
C6D C5B C8B 127.7(9) . .
C6D C5B C7B 78.4(9) . .
C8B C5B C7B 111.0(5) . .
C6D C5B C1B 112.1(8) . .
C8B C5B C1B 111.3(4) . .
C7B C5B C1B 111.0(3) . .
C6D C5B C6B 28.5(9) . .
C8B C5B C6B 109.8(4) . .
C7B C5B C6B 106.1(4) . .
C1B C5B C6B 107.4(3) . .
C6D C5B C8D 111.0(10) . .
C8B C5B C8D 23.0(7) . .
C7B C5B C8D 127.5(8) . .
C1B C5B C8D 111.8(8) . .
C6B C5B C8D 88.5(8) . .
C6D C5B C7D 109.4(9) . .
C8B C5B C7D 82.0(7) . .
C7B C5B C7D 33.4(5) . .
C1B C5B C7D 109.0(6) . .
C6B C5B C7D 133.8(6) . .
C8D C5B C7D 103.2(8) . .
C5B C6B H621 109.5 . .
C5B C6B H622 109.5 . .
C5B C6B H623 109.5 . .
C5B C7B H721 109.5 . .
C5B C7B H722 109.5 . .
C5B C7B H723 109.5 . .
C5B C8B H821 109.5 . .
C5B C8B H822 109.5 . .
C5B C8B H823 109.5 . .
C5B C6D H631 109.5 . .
C5B C6D H632 109.5 . .
H631 C6D H632 109.5 . .
C5B C6D H633 109.5 . .
H631 C6D H633 109.5 . .
H632 C6D H633 109.5 . .
C5B C7D H731 109.5 . .
C5B C7D H732 109.5 . .
H731 C7D H732 109.5 . .
C5B C7D H733 109.5 . .
H731 C7D H733 109.5 . .
H732 C7D H733 109.5 . .
C5B C8D H831 109.5 . .
C5B C8D H832 109.5 . .
H831 C8D H832 109.5 . .
C5B C8D H833 109.5 . .
H831 C8D H833 109.5 . .
H832 C8D H833 109.5 . .
C10D C9B C12D 110.4(10) . .
C10D C9B C10B 17.5(10) . .
C12D C9B C10B 123.6(9) . .
C10D C9B C11B 121.4(10) . .
C12D C9B C11B 86.9(7) . .
C10B C9B C11B 107.9(6) . .
C10D C9B C4B 110.4(9) . .
C12D C9B C4B 112.5(8) . .
C10B C9B C4B 110.4(5) . .
C11B C9B C4B 113.1(5) . .
C10D C9B C12B 91.7(9) . .
C12D C9B C12B 23.2(7) . .
C10B C9B C12B 107.7(5) . .
C11B C9B C12B 108.8(5) . .
C4B C9B C12B 108.9(4) . .
C10D C9B C11D 110.8(10) . .
C12D C9B C11D 108.1(8) . .
C10B C9B C11D 94.4(8) . .
C11B C9B C11D 21.1(7) . .
C4B C9B C11D 104.6(7) . .
C12B C9B C11D 129.4(7) . .
C9B C10B H10G 109.5 . .
C9B C10B H10H 109.5 . .
C9B C10B H10I 109.5 . .
C9B C11B H11G 109.5 . .
C9B C11B H11H 109.5 . .
C9B C11B H11I 109.5 . .
C9B C12B H12G 109.5 . .
C9B C12B H12H 109.5 . .
C9B C12B H12I 109.5 . .
C9B C10D H10J 109.5 . .
C9B C10D H10K 109.5 . .
H10J C10D H10K 109.5 . .
C9B C10D H10L 109.5 . .
H10J C10D H10L 109.5 . .
H10K C10D H10L 109.5 . .
C9B C11D H11J 109.5 . .
C9B C11D H11K 109.5 . .
H11J C11D H11K 109.5 . .
C9B C11D H11L 109.5 . .
H11J C11D H11L 109.5 . .
H11K C11D H11L 109.5 . .
C9B C12D H12J 109.5 . .
C9B C12D H12K 109.5 . .
H12J C12D H12K 109.5 . .
C9B C12D H12L 109.5 . .
H12J C12D H12L 109.5 . .
H12K C12D H12L 109.5 . .
C25B C21B C25D 100.5(13) . .
C25B C21B C3B 129.0(8) . .
C25D C21B C3B 130.2(9) . .
C25B C21B S22B 109.2(7) . .
C25D C21B S22B 12.0(10) . .
C3B C21B S22B 121.7(2) . .
C25B C21B S22D 8.6(9) . .
C25D C21B S22D 107.8(8) . .
C3B C21B S22D 122.0(3) . .
S22B C21B S22D 115.7(3) . .
C23B S22B C21B 101.6(5) . .
C24B C23B S22B 114.6(11) . .
C24B C23B H23B 122.7 . .
S22B C23B H23B 122.7 . .
C23B C24B C25B 108.5(11) . .
C23B C24B H24B 125.7 . .
C25B C24B H24B 125.7 . .
C21B C25B C24B 105.7(10) . .
C21B C25B H25B 127.2 . .
C24B C25B H25B 127.2 . .
C23D S22D C21B 103.8(6) . .
C24D C23D S22D 115.6(11) . .
C24D C23D H23D 122.2 . .
S22D C23D H23D 122.2 . .
C23D C24D C25D 107.5(12) . .
C23D C24D H24D 126.3 . .
C25D C24D H24D 126.3 . .
C21B C25D C24D 104.6(12) . .
C21B C25D H25D 127.7 . .
C24D C25D H25D 127.7 . .
C32B C31B C36B 116.1(2) . .
C32B C31B C2B 122.5(2) . .
C36B C31B C2B 121.2(2) . .
F32B C32B C33B 118.3(2) . .
F32B C32B C31B 119.1(2) . .
C33B C32B C31B 122.7(3) . .
F33B C33B C34B 119.8(3) . .
F33B C33B C32B 120.9(3) . .
C34B C33B C32B 119.4(3) . .
F34B C34B C33B 120.3(3) . .
F34B C34B C35B 119.5(3) . .
C33B C34B C35B 120.1(3) . .
F35B C35B C34B 120.5(3) . .
F35B C35B C36B 119.9(3) . .
C34B C35B C36B 119.6(3) . .
F36B C36B C35B 118.2(3) . .
F36B C36B C31B 119.7(2) . .
C35B C36B C31B 122.1(3) . .

loop_
_geom_bond_atom_site_label_1
_geom_bond_atom_site_label_2
_geom_bond_distance
_geom_bond_site_symmetry_2
S1A C1A 1.720(3) .
S1A C4A 1.726(3) .
C1A C2A 1.366(4) .
C1A C5A 1.523(4) .
C2A C3A 1.444(3) .
C2A C31A 1.491(4) .
C3A C4A 1.367(4) .
C3A C21A 1.477(4) .
C4A C9A 1.528(4) .
C5A C6A 1.470(6) .
C5A C8C 1.472(10) .
C5A C7A 1.500(6) .
C5A C6C 1.514(10) .
C5A C8A 1.551(6) .
C5A C7C 1.552(10) .
C6A H601 0.9700 .
C6A H602 0.9700 .
C6A H603 0.9700 .
C7A H701 0.9700 .
C7A H702 0.9700 .
C7A H703 0.9700 .
C8A H801 0.9700 .
C8A H802 0.9700 .
C8A H803 0.9700 .
C6C H611 0.9700 .
C6C H612 0.9700 .
C6C H613 0.9700 .
C7C H711 0.9700 .
C7C H712 0.9700 .
C7C H713 0.9700 .
C8C H811 0.9700 .
C8C H812 0.9700 .
C8C H813 0.9700 .
C9A C11C 1.497(10) .
C9A C10A 1.510(8) .
C9A C12A 1.522(10) .
C9A C12C 1.552(11) .
C9A C11A 1.576(8) .
C9A C10C 1.586(10) .
C10A H10A 0.9700 .
C10A H10B 0.9700 .
C10A H10C 0.9700 .
C11A H11A 0.9700 .
C11A H11B 0.9700 .
C11A H11C 0.9700 .
C12A H12A 0.9700 .
C12A H12B 0.9700 .
C12A H12C 0.9700 .
C10C H10D 0.9700 .
C10C H10E 0.9700 .
C10C H10F 0.9700 .
C11C H11D 0.9700 .
C11C H11E 0.9700 .
C11C H11F 0.9700 .
C12C H12D 0.9700 .
C12C H12E 0.9700 .
C12C H12F 0.9700 .
C21A C25C 1.393(17) .
C21A C25A 1.401(13) .
C21A S22C 1.653(5) .
C21A S22A 1.660(4) .
S22A C23A 1.662(14) .
C23A C24A 1.318(11) .
C23A H23A 0.9400 .
C24A C25A 1.579(19) .
C24A H24A 0.9400 .
C25A H25A 0.9400 .
S22C C23C 1.667(17) .
C23C C24C 1.328(14) .
C23C H23C 0.9400 .
C24C C25C 1.53(2) .
C24C H24C 0.9400 .
C25C H25C 0.9400 .
C31A C32A 1.379(4) .
C31A C36A 1.387(4) .
C32A F32A 1.350(3) .
C32A C33A 1.373(4) .
C33A F33A 1.347(3) .
C33A C34A 1.373(5) .
C34A F34A 1.346(3) .
C34A C35A 1.364(5) .
C35A F35A 1.342(3) .
C35A C36A 1.376(4) .
C36A F36A 1.338(3) .
S1B C4B 1.720(3) .
S1B C1B 1.722(3) .
C1B C2B 1.370(4) .
C1B C5B 1.529(4) .
C2B C3B 1.436(4) .
C2B C31B 1.494(3) .
C3B C4B 1.370(3) .
C3B C21B 1.477(4) .
C4B C9B 1.533(4) .
C5B C6D 1.485(11) .
C5B C8B 1.503(7) .
C5B C7B 1.528(6) .
C5B C6B 1.541(6) .
C5B C8D 1.551(12) .
C5B C7D 1.553(10) .
C6B H621 0.9700 .
C6B H622 0.9700 .
C6B H623 0.9700 .
C7B H721 0.9700 .
C7B H722 0.9700 .
C7B H723 0.9700 .
C8B H821 0.9700 .
C8B H822 0.9700 .
C8B H823 0.9700 .
C6D H631 0.9700 .
C6D H632 0.9700 .
C6D H633 0.9700 .
C7D H731 0.9700 .
C7D H732 0.9700 .
C7D H733 0.9700 .
C8D H831 0.9700 .
C8D H832 0.9700 .
C8D H833 0.9700 .
C9B C10D 1.517(12) .
C9B C12D 1.521(11) .
C9B C10B 1.532(7) .
C9B C11B 1.532(8) .
C9B C12B 1.539(7) .
C9B C11D 1.544(11) .
C10B H10G 0.9700 .
C10B H10H 0.9700 .
C10B H10I 0.9700 .
C11B H11G 0.9700 .
C11B H11H 0.9700 .
C11B H11I 0.9700 .
C12B H12G 0.9700 .
C12B H12H 0.9700 .
C12B H12I 0.9700 .
C10D H10J 0.9700 .
C10D H10K 0.9700 .
C10D H10L 0.9700 .
C11D H11J 0.9700 .
C11D H11K 0.9700 .
C11D H11L 0.9700 .
C12D H12J 0.9700 .
C12D H12K 0.9700 .
C12D H12L 0.9700 .
C21B C25B 1.376(15) .
C21B C25D 1.384(17) .
C21B S22B 1.654(5) .
C21B S22D 1.677(5) .
S22B C23B 1.467(11) .
C23B C24B 1.336(11) .
C23B H23B 0.9400 .
C24B C25B 1.625(19) .
C24B H24B 0.9400 .
C25B H25B 0.9400 .
S22D C23D 1.384(13) .
C23D C24D 1.352(13) .
C23D H23D 0.9400 .
C24D C25D 1.66(2) .
C24D H24D 0.9400 .
C25D H25D 0.9400 .
C31B C32B 1.380(4) .
C31B C36B 1.384(4) .
F32B C32B 1.349(3) .
C32B C33B 1.369(4) .
F33B C33B 1.342(3) .
C33B C34B 1.365(4) .
F34B C34B 1.338(3) .
C34B C35B 1.365(5) .
F35B C35B 1.343(3) .
C35B C36B 1.374(4) .
F36B C36B 1.337(3) .

loop_
_geom_torsion_atom_site_label_1
_geom_torsion_atom_site_label_2
_geom_torsion_atom_site_label_3
_geom_torsion_atom_site_label_4
_geom_torsion
_geom_torsion_site_symmetry_1
_geom_torsion_site_symmetry_2
_geom_torsion_site_symmetry_3
_geom_torsion_site_symmetry_4
C4A S1A C1A C2A 0.0(2) . . . .
C4A S1A C1A C5A 179.3(2) . . . .
C5A C1A C2A C3A -179.2(3) . . . .
S1A C1A C2A C3A 0.0(3) . . . .
C5A C1A C2A C31A 0.0(5) . . . .
S1A C1A C2A C31A 179.3(2) . . . .
C1A C2A C3A C4A 0.1(3) . . . .
C31A C2A C3A C4A -179.3(2) . . . .
C1A C2A C3A C21A 179.6(2) . . . .
C31A C2A C3A C21A 0.3(3) . . . .
C2A C3A C4A C9A 179.3(3) . . . .
C21A C3A C4A C9A -0.2(5) . . . .
C2A C3A C4A S1A -0.1(3) . . . .
C21A C3A C4A S1A -179.6(2) . . . .
C1A S1A C4A C3A 0.1(2) . . . .
C1A S1A C4A C9A -179.4(2) . . . .
C2A C1A C5A C6A -169.9(6) . . . .
S1A C1A C5A C6A 10.9(6) . . . .
C2A C1A C5A C8C 2.1(10) . . . .
S1A C1A C5A C8C -177.1(9) . . . .
C2A C1A C5A C7A 65.3(5) . . . .
S1A C1A C5A C7A -113.9(5) . . . .
C2A C1A C5A C6C -122.7(10) . . . .
S1A C1A C5A C6C 58.2(10) . . . .
C2A C1A C5A C8A -50.0(5) . . . .
S1A C1A C5A C8A 130.8(4) . . . .
C2A C1A C5A C7C 121.5(10) . . . .
S1A C1A C5A C7C -57.7(10) . . . .
C3A C4A C9A C11C 72.4(12) . . . .
S1A C4A C9A C11C -108.2(11) . . . .
C3A C4A C9A C10A 166.5(9) . . . .
S1A C4A C9A C10A -14.2(9) . . . .
C3A C4A C9A C12A -68.8(8) . . . .
S1A C4A C9A C12A 110.5(7) . . . .
C3A C4A C9A C12C -53.2(9) . . . .
S1A C4A C9A C12C 126.1(8) . . . .
C3A C4A C9A C11A 48.5(7) . . . .
S1A C4A C9A C11A -132.2(6) . . . .
C3A C4A C9A C10C -167.9(8) . . . .
S1A C4A C9A C10C 11.4(8) . . . .
C4A C3A C21A C25C 85.6(13) . . . .
C2A C3A C21A C25C -93.9(13) . . . .
C4A C3A C21A C25A -78.6(8) . . . .
C2A C3A C21A C25A 101.9(7) . . . .
C4A C3A C21A S22C -97.4(4) . . . .
C2A C3A C21A S22C 83.2(4) . . . .
C4A C3A C21A S22A 93.3(4) . . . .
C2A C3A C21A S22A -86.2(3) . . . .
C25C C21A S22A C23A -77(9) . . . .
C25A C21A S22A C23A -12.5(9) . . . .
C3A C21A S22A C23A 174.7(6) . . . .
S22C C21A S22A C23A 4.3(7) . . . .
C21A S22A C23A C24A -2.9(13) . . . .
S22A C23A C24A C25A 15.2(16) . . . .
C25C C21A C25A C24A 28.0(15) . . . .
C3A C21A C25A C24A -165.8(6) . . . .
S22C C21A C25A C24A -75(3) . . . .
S22A C21A C25A C24A 21.5(10) . . . .
C23A C24A C25A C21A -22.7(14) . . . .
C25C C21A S22C C23C -10.6(14) . . . .
C25A C21A S22C C23C 72(3) . . . .
C3A C21A S22C C23C 172.0(7) . . . .
S22A C21A S22C C23C -17.9(8) . . . .
C21A S22C C23C C24C 14.3(18) . . . .
S22C C23C C24C C25C -12(2) . . . .
C25A C21A C25C C24C -11(2) . . . .
C3A C21A C25C C24C -176.9(12) . . . .
S22C C21A C25C C24C 6(2) . . . .
S22A C21A C25C C24C 107(10) . . . .
C23C C24C C25C C21A 4(3) . . . .
C1A C2A C31A C32A 95.7(3) . . . .
C3A C2A C31A C32A -85.1(3) . . . .
C1A C2A C31A C36A -88.6(3) . . . .
C3A C2A C31A C36A 90.6(3) . . . .
C36A C31A C32A F32A 179.1(2) . . . .
C2A C31A C32A F32A -4.9(4) . . . .
C36A C31A C32A C33A -0.5(4) . . . .
C2A C31A C32A C33A 175.5(2) . . . .
F32A C32A C33A F33A 0.9(4) . . . .
C31A C32A C33A F33A -179.5(2) . . . .
F32A C32A C33A C34A -179.1(2) . . . .
C31A C32A C33A C34A 0.5(4) . . . .
F33A C33A C34A F34A 0.3(4) . . . .
C32A C33A C34A F34A -179.7(2) . . . .
F33A C33A C34A C35A -179.4(3) . . . .
C32A C33A C34A C35A 0.7(4) . . . .
F34A C34A C35A F35A -1.7(4) . . . .
C33A C34A C35A F35A 178.0(3) . . . .
F34A C34A C35A C36A 178.5(2) . . . .
C33A C34A C35A C36A -1.8(4) . . . .
F35A C35A C36A F36A 2.1(4) . . . .
C34A C35A C36A F36A -178.2(2) . . . .
F35A C35A C36A C31A -177.9(2) . . . .
C34A C35A C36A C31A 1.9(4) . . . .
C32A C31A C36A F36A 179.3(2) . . . .
C2A C31A C36A F36A 3.4(4) . . . .
C32A C31A C36A C35A -0.7(4) . . . .
C2A C31A C36A C35A -176.6(2) . . . .
C4B S1B C1B C2B -0.2(2) . . . .
C4B S1B C1B C5B 176.9(2) . . . .
C5B C1B C2B C3B -176.3(2) . . . .
S1B C1B C2B C3B 0.3(3) . . . .
C5B C1B C2B C31B 4.4(4) . . . .
S1B C1B C2B C31B -179.0(2) . . . .
C1B C2B C3B C4B -0.3(3) . . . .
C31B C2B C3B C4B 179.1(2) . . . .
C1B C2B C3B C21B 179.9(2) . . . .
C31B C2B C3B C21B -0.7(3) . . . .
C2B C3B C4B C9B 179.7(2) . . . .
C21B C3B C4B C9B -0.5(4) . . . .
C2B C3B C4B S1B 0.1(3) . . . .
C21B C3B C4B S1B 179.9(2) . . . .
C1B S1B C4B C3B 0.1(2) . . . .
C1B S1B C4B C9B -179.6(2) . . . .
C2B C1B C5B C6D 95.3(13) . . . .
S1B C1B C5B C6D -81.0(12) . . . .
C2B C1B C5B C8B -54.8(6) . . . .
S1B C1B C5B C8B 128.8(5) . . . .
C2B C1B C5B C7B -179.1(6) . . . .
S1B C1B C5B C7B 4.6(6) . . . .
C2B C1B C5B C6B 65.3(5) . . . .
S1B C1B C5B C6B -111.0(4) . . . .
C2B C1B C5B C8D -30.1(9) . . . .
S1B C1B C5B C8D 153.6(9) . . . .
C2B C1B C5B C7D -143.5(9) . . . .
S1B C1B C5B C7D 40.2(9) . . . .
C3B C4B C9B C10D 167.7(12) . . . .
S1B C4B C9B C10D -12.7(12) . . . .
C3B C4B C9B C12D 44.0(12) . . . .
S1B C4B C9B C12D -136.5(12) . . . .
C3B C4B C9B C10B -173.5(6) . . . .
S1B C4B C9B C10B 6.0(6) . . . .
C3B C4B C9B C11B -52.5(8) . . . .
S1B C4B C9B C11B 127.0(8) . . . .
C3B C4B C9B C12B 68.5(8) . . . .
S1B C4B C9B C12B -112.0(8) . . . .
C3B C4B C9B C11D -73.1(10) . . . .
S1B C4B C9B C11D 106.5(10) . . . .
C4B C3B C21B C25B 90.1(11) . . . .
C2B C3B C21B C25B -90.1(11) . . . .
C4B C3B C21B C25D -82.8(14) . . . .
C2B C3B C21B C25D 97.0(14) . . . .
C4B C3B C21B S22B -93.2(4) . . . .
C2B C3B C21B S22B 86.5(4) . . . .
C4B C3B C21B S22D 96.2(4) . . . .
C2B C3B C21B S22D -84.0(4) . . . .
C25B C21B S22B C23B -4.4(11) . . . .
C25D C21B S22B C23B 40(5) . . . .
C3B C21B S22B C23B 178.4(6) . . . .
S22D C21B S22B C23B -10.5(7) . . . .
C21B S22B C23B C24B 5.9(12) . . . .
S22B C23B C24B C25B -5.2(16) . . . .
C25D C21B C25B C24B -6.9(17) . . . .
C3B C21B C25B C24B 178.7(6) . . . .
S22B C21B C25B C24B 1.7(14) . . . .
S22D C21B C25B C24B 142(8) . . . .
C23B C24B C25B C21B 1.9(17) . . . .
C25B C21B S22D C23D -31(7) . . . .
C25D C21B S22D C23D 1.3(13) . . . .
C3B C21B S22D C23D -177.8(7) . . . .
S22B C21B S22D C23D 11.1(8) . . . .
C21B S22D C23D C24D -6.7(15) . . . .
S22D C23D C24D C25D 8.9(19) . . . .
C25B C21B C25D C24D 8.0(17) . . . .
C3B C21B C25D C24D -177.7(6) . . . .
S22B C21B C25D C24D -130(6) . . . .
S22D C21B C25D C24D 3.3(16) . . . .
C23D C24D C25D C21B -7(2) . . . .
C1B C2B C31B C32B -93.4(3) . . . .
C3B C2B C31B C32B 87.4(3) . . . .
C1B C2B C31B C36B 92.0(3) . . . .
C3B C2B C31B C36B -87.3(3) . . . .
C36B C31B C32B F32B 179.1(3) . . . .
C2B C31B C32B F32B 4.2(4) . . . .
C36B C31B C32B C33B -0.6(4) . . . .
C2B C31B C32B C33B -175.5(3) . . . .
F32B C32B C33B F33B 2.2(4) . . . .
C31B C32B C33B F33B -178.1(3) . . . .
F32B C32B C33B C34B -178.6(3) . . . .
C31B C32B C33B C34B 1.1(4) . . . .
F33B C33B C34B F34B -0.3(5) . . . .
C32B C33B C34B F34B -179.5(3) . . . .
F33B C33B C34B C35B 177.6(3) . . . .
C32B C33B C34B C35B -1.5(5) . . . .
F34B C34B C35B F35B 0.2(5) . . . .
C33B C34B C35B F35B -177.8(3) . . . .
F34B C34B C35B C36B 179.4(3) . . . .
C33B C34B C35B C36B 1.5(5) . . . .
F35B C35B C36B F36B -1.3(5) . . . .
C34B C35B C36B F36B 179.4(3) . . . .
F35B C35B C36B C31B 178.2(3) . . . .
C34B C35B C36B C31B -1.0(5) . . . .
C32B C31B C36B F36B -179.9(3) . . . .
C2B C31B C36B F36B -4.9(4) . . . .
C32B C31B C36B C35B 0.6(4) . . . .
C2B C31B C36B C35B 175.6(3) . . . .
